data_4502812
loop_
_publ_author_name
'Bhattacharya, Suman'
'Saha, Binoy K.'

_publ_section_title
;
 Isostructurality in the Guest Free Forms and in the Clathrates of
 1,3,5-Triethyl-2,4,6-tris(4-halophenoxy)methylbenzenes
;
_journal_issue 1
_journal_name_full 'Crystal Growth &amp; Design'
_journal_page_first 169
_journal_paper_doi 10.1021/cg2009144
_journal_volume 12
_journal_year 2012
_chemical_formula_moiety 'C33 H33 Cl3 O3, 2(C8 H10)'
_chemical_formula_sum 'C49 H53 Cl3 O3'
_chemical_formula_weight 796.3
_chemical_name_common '1Cl. p-xylene'
_chemical_name_systematic
;
 1,3,5-triethyl-2,4,6-tris(4-chlorophenoxy)methylbenzene, p-xylene
;
_space_group_crystal_system triclinic
_space_group_IT_number 2
_space_group_name_Hall '-P 1'
_space_group_name_H-M_alt 'P -1'
_symmetry_space_group_name_Hall '-P 1'
_symmetry_space_group_name_H-M 'P -1'
_atom_sites_solution_hydrogens geom
_atom_sites_solution_primary direct
_atom_sites_solution_secondary difmap
_audit_creation_date 2011-09-21
_audit_creation_method
;
  Olex2 1.1
  (compiled 2011.08.18 svn.r1932, GUI svn.r3819)
;
_cell_angle_alpha 64.153(9)
_cell_angle_beta 71.764(9)
_cell_angle_gamma 77.321(8)
_cell_formula_units_Z 2
_cell_length_a 10.4401(10)
_cell_length_b 15.6190(13)
_cell_length_c 16.1505(15)
_cell_measurement_reflns_used 2755
_cell_measurement_temperature 298(2)
_cell_measurement_theta_max 29.2697
_cell_measurement_theta_min 2.6335
_cell_volume 2240.4(4)
_computing_cell_refinement
;
CrysAlisPro, Oxford Diffraction Ltd.,
Version 1.171.33.66 (release 28-04-2010 CrysAlis171 .NET)
(compiled Apr 28 2010,14:27:37)
;
_computing_data_collection
;
CrysAlisPro, Oxford Diffraction Ltd.,
Version 1.171.33.66 (release 28-04-2010 CrysAlis171 .NET)
(compiled Apr 28 2010,14:27:37)
;
_computing_data_reduction
;
CrysAlisPro, Oxford Diffraction Ltd.,
Version 1.171.33.66 (release 28-04-2010 CrysAlis171 .NET)
(compiled Apr 28 2010,14:27:37)
;
_computing_molecular_graphics
;
O. V. Dolomanov, L. J. Bourhis, R. J. Gildea, J. A. K. Howard and H. Puschmann,
OLEX2: a complete structure solution, refinement and analysis program.
J. Appl. Cryst. (2009). 42, 339-341.
;
_computing_publication_material
;
O. V. Dolomanov, L. J. Bourhis, R. J. Gildea, J. A. K. Howard and H. Puschmann,
OLEX2: a complete structure solution, refinement and analysis program.
J. Appl. Cryst. (2009). 42, 339-341.
;
_computing_structure_refinement
;
XL, G.M. Sheldrick, Acta Cryst.
(2008). A64, 112-122
;
_computing_structure_solution 'SHELXS-97 (Sheldrick, 1990)'
_diffrn_ambient_temperature 298(2)
_diffrn_detector_area_resol_mean 15.9821
_diffrn_measured_fraction_theta_full 0.998
_diffrn_measured_fraction_theta_max 0.846
_diffrn_measurement_details
;
  1 omega  -75.00  -48.00   1.0000   30.0000
omega____ theta____ kappa____ phi______ frames
    -      -17.1835  179.0000  150.0000 27

  2 omega   -9.00   30.00   1.0000   30.0000
omega____ theta____ kappa____ phi______ frames
    -       18.9022   77.0000  -30.0000 39

  3 omega   30.00   67.00   1.0000   30.0000
omega____ theta____ kappa____ phi______ frames
    -       18.9022 -112.0000    5.0000 37

  4 omega  -50.00    7.00   1.0000   30.0000
omega____ theta____ kappa____ phi______ frames
    -       18.9022  -77.0000   90.0000 57

  5 omega  -11.00   89.00   1.0000   30.0000
omega____ theta____ kappa____ phi______ frames
    -       18.9022   77.0000  120.0000 100

  6 omega  -13.00   13.00   1.0000   30.0000
omega____ theta____ kappa____ phi______ frames
    -       18.9022 -112.0000    5.0000 26

  7 omega   43.00   84.00   1.0000   30.0000
omega____ theta____ kappa____ phi______ frames
    -       18.9022   77.0000  -30.0000 41

  8 omega   44.00   95.00   1.0000   30.0000
omega____ theta____ kappa____ phi______ frames
    -       18.9022  179.0000   90.0000 51

  9 omega  -51.00   49.00   1.0000   30.0000
omega____ theta____ kappa____ phi______ frames
    -       18.9022  -77.0000 -150.0000 100
;
_diffrn_measurement_device_type 'Xcalibur, Eos'
_diffrn_measurement_method '\w scans'
_diffrn_orient_matrix_UB_11 0.0108079000
_diffrn_orient_matrix_UB_12 -0.0238710000
_diffrn_orient_matrix_UB_13 -0.0305913000
_diffrn_orient_matrix_UB_21 -0.0043975000
_diffrn_orient_matrix_UB_22 0.0447070000
_diffrn_orient_matrix_UB_23 -0.0386460000
_diffrn_orient_matrix_UB_31 0.0709195000
_diffrn_orient_matrix_UB_32 0.0014177000
_diffrn_orient_matrix_UB_33 -0.0103642000
_diffrn_radiation_monochromator graphite
_diffrn_radiation_type 'Mo K\a'
_diffrn_radiation_wavelength 0.7107
_diffrn_reflns_av_R_equivalents 0.1108
_diffrn_reflns_av_unetI/netI 0.4228
_diffrn_reflns_limit_h_max 14
_diffrn_reflns_limit_h_min -14
_diffrn_reflns_limit_k_max 21
_diffrn_reflns_limit_k_min -20
_diffrn_reflns_limit_l_max 21
_diffrn_reflns_limit_l_min -21
_diffrn_reflns_number 21970
_diffrn_reflns_theta_full 25.00
_diffrn_reflns_theta_max 29.33
_diffrn_reflns_theta_min 2.64
_diffrn_source 'Enhance (Mo) X-ray Source'
_exptl_absorpt_coefficient_mu 0.244
_exptl_absorpt_correction_T_max 0.959
_exptl_absorpt_correction_T_min 0.946
_exptl_absorpt_correction_type multi-scan
_exptl_absorpt_process_details
;
CrysAlisPro, Oxford Diffraction Ltd.,
Version 1.171.33.66 (release 28-04-2010 CrysAlis171 .NET)
(compiled Apr 28 2010,14:27:37)
Empirical absorption correction using spherical harmonics,
 implemented in SCALE3 ABSPACK scaling algorithm.
;
_exptl_crystal_colour colorless
_exptl_crystal_density_diffrn 1.180
_exptl_crystal_density_method 'not measured'
_exptl_crystal_description block
_exptl_crystal_F_000 844
_exptl_crystal_size_max 0.29
_exptl_crystal_size_mid 0.19
_exptl_crystal_size_min 0.17
_refine_diff_density_max 0.169
_refine_diff_density_min -0.215
_refine_diff_density_rms 0.037
_refine_ls_extinction_method none
_refine_ls_goodness_of_fit_ref 0.737
_refine_ls_hydrogen_treatment constr
_refine_ls_matrix_type full
_refine_ls_number_parameters 503
_refine_ls_number_reflns 12300
_refine_ls_number_restraints 0
_refine_ls_restrained_S_all 0.737
_refine_ls_R_factor_all 0.3468
_refine_ls_R_factor_gt 0.0619
_refine_ls_shift/su_max 0.001
_refine_ls_shift/su_mean 0.000
_refine_ls_structure_factor_coef Fsqd
_refine_ls_weighting_details 'calc w=1/[\s^2^(Fo^2^)+(0.0315P)^2^+0.0000P] where P=(Fo^2^+2Fc^2^)/3'
_refine_ls_weighting_scheme calc
_refine_ls_wR_factor_gt 0.0825
_refine_ls_wR_factor_ref 0.1257
_reflns_number_gt 2108
_reflns_number_total 12300
_reflns_threshold_expression >2sigma(I)
_cod_data_source_file cg2009144_si_001.cif
_cod_data_source_block 1Cl.p-xylene
_cod_database_code 4502812

loop_
_space_group_symop_id
_space_group_symop_operation_xyz
1 'x, y, z'
2 '-x, -y, -z'

loop_
_atom_site_label
_atom_site_type_symbol
_atom_site_fract_x
_atom_site_fract_y
_atom_site_fract_z
_atom_site_U_iso_or_equiv
_atom_site_adp_type
_atom_site_occupancy
_atom_site_symmetry_multiplicity
_atom_site_calc_flag
_atom_site_refinement_flags
Cl1 Cl 1.09670(12) 0.27832(8) 0.05852(8) 0.0930(5) Uani 1 1 d .
Cl3 Cl 1.87736(14) -0.65830(9) 0.63226(10) 0.1242(6) Uani 1 1 d .
Cl2 Cl 1.55563(15) 0.21153(9) 0.96237(10) 0.1235(6) Uani 1 1 d .
O1 O 1.1861(3) 0.05052(17) 0.43940(18) 0.0565(9) Uani 1 1 d .
O2 O 1.4581(3) -0.0002(2) 0.76857(19) 0.0633(9) Uani 1 1 d .
O3 O 1.5674(3) -0.29754(18) 0.63438(19) 0.0644(9) Uani 1 1 d .
C1 C 1.3245(4) -0.0233(3) 0.5514(3) 0.0403(11) Uani 1 1 d .
C4 C 1.3710(3) -0.1588(3) 0.7263(3) 0.0375(11) Uani 1 1 d .
C5 C 1.3781(3) -0.1876(3) 0.6538(3) 0.0389(11) Uani 1 1 d .
C6 C 1.3555(3) -0.1202(3) 0.5667(3) 0.0410(11) Uani 1 1 d .
C2 C 1.3114(3) 0.0061(3) 0.6235(3) 0.0399(11) Uani 1 1 d .
C3 C 1.3326(4) -0.0621(3) 0.7111(3) 0.0405(11) Uani 1 1 d .
C16 C 1.1704(4) 0.1064(3) 0.3495(3) 0.0485(12) Uani 1 1 d .
C14 C 1.3656(4) -0.1527(3) 0.4890(3) 0.0590(13) Uani 1 1 d .
H14A H 1.4331 -0.2072 0.4944 0.071 Uiso 1 1 calc R
H14B H 1.3966 -0.1017 0.4279 0.071 Uiso 1 1 calc R
C12 C 1.3987(4) -0.2300(2) 0.8203(3) 0.0533(12) Uani 1 1 d .
H12A H 1.4418 -0.1992 0.8439 0.064 Uiso 1 1 calc R
H12B H 1.4617 -0.2824 0.8101 0.064 Uiso 1 1 calc R
C7 C 1.3144(4) 0.0501(3) 0.4546(3) 0.0541(12) Uani 1 1 d .
H7A H 1.3238 0.1128 0.4494 0.065 Uiso 1 1 calc R
H7B H 1.3870 0.0354 0.4065 0.065 Uiso 1 1 calc R
C19 C 1.1246(5) 0.2106(3) 0.1718(3) 0.0575(13) Uani 1 1 d .
C9 C 1.4214(4) -0.2907(2) 0.6683(3) 0.0542(12) Uani 1 1 d .
H9A H 1.3945 -0.3321 0.7350 0.065 Uiso 1 1 calc R
H9B H 1.3807 -0.3088 0.6327 0.065 Uiso 1 1 calc R
C21 C 1.2594(4) 0.1695(3) 0.2801(3) 0.0660(15) Uani 1 1 d .
H21 H 1.3360 0.1772 0.2930 0.079 Uiso 1 1 calc R
C28 C 1.6325(5) -0.3850(3) 0.6372(3) 0.0554(13) Uani 1 1 d .
C8 C 1.3268(4) -0.0308(3) 0.7886(3) 0.0571(13) Uani 1 1 d .
H8A H 1.2565 0.0214 0.7886 0.069 Uiso 1 1 calc R
H8B H 1.3075 -0.0834 0.8502 0.069 Uiso 1 1 calc R
C10 C 1.2720(4) 0.1110(2) 0.6096(3) 0.0623(13) Uani 1 1 d .
H10A H 1.2994 0.1221 0.6559 0.075 Uiso 1 1 calc R
H10B H 1.3202 0.1514 0.5469 0.075 Uiso 1 1 calc R
C22 C 1.4732(5) 0.0469(3) 0.8196(3) 0.0571(13) Uani 1 1 d .
C33 C 1.5679(4) -0.4644(3) 0.6673(3) 0.0612(13) Uani 1 1 d .
H33 H 1.4739 -0.4616 0.6873 0.073 Uiso 1 1 calc R
C20 C 1.2356(4) 0.2218(3) 0.1911(3) 0.0678(15) Uani 1 1 d .
H20 H 1.2960 0.2648 0.1443 0.081 Uiso 1 1 calc R
C18 C 1.0339(4) 0.1482(3) 0.2409(4) 0.0706(15) Uani 1 1 d .
H18 H 0.9568 0.1415 0.2278 0.085 Uiso 1 1 calc R
C23 C 1.3768(4) 0.0601(3) 0.8939(3) 0.0561(13) Uani 1 1 d .
H23 H 1.2939 0.0352 0.9150 0.067 Uiso 1 1 calc R
C17 C 1.0574(4) 0.0958(3) 0.3293(3) 0.0608(14) Uani 1 1 d .
H17 H 0.9968 0.0529 0.3758 0.073 Uiso 1 1 calc R
C32 C 1.6443(5) -0.5498(3) 0.6679(3) 0.0717(15) Uani 1 1 d .
H32 H 1.6016 -0.6051 0.6915 0.086 Uiso 1 1 calc R
C30 C 1.8463(4) -0.4734(4) 0.6051(3) 0.0808(16) Uani 1 1 d .
H30 H 1.9404 -0.4769 0.5856 0.097 Uiso 1 1 calc R
C13 C 1.2713(4) -0.2705(3) 0.8956(3) 0.0746(15) Uani 1 1 d .
H13A H 1.2328 -0.3065 0.8756 0.112 Uiso 1 1 calc R
H13B H 1.2066 -0.2190 0.9039 0.112 Uiso 1 1 calc R
H13C H 1.2945 -0.3115 0.9547 0.112 Uiso 1 1 calc R
C27 C 1.5983(5) 0.0788(4) 0.7916(3) 0.0791(16) Uani 1 1 d .
H27 H 1.6655 0.0656 0.7440 0.095 Uiso 1 1 calc R
C24 C 1.4038(5) 0.1107(3) 0.9375(3) 0.0713(15) Uani 1 1 d .
H24 H 1.3380 0.1212 0.9873 0.086 Uiso 1 1 calc R
C31 C 1.7810(6) -0.5524(3) 0.6342(3) 0.0732(16) Uani 1 1 d .
C29 C 1.7724(5) -0.3886(3) 0.6049(3) 0.0724(15) Uani 1 1 d .
H29 H 1.8161 -0.3342 0.5832 0.087 Uiso 1 1 calc R
C25 C 1.5257(6) 0.1451(3) 0.9081(4) 0.0677(15) Uani 1 1 d .
C15 C 1.2325(4) -0.1802(3) 0.4918(3) 0.0856(16) Uani 1 1 d .
H15A H 1.2491 -0.2104 0.4483 0.128 Uiso 1 1 calc R
H15B H 1.1705 -0.1239 0.4739 0.128 Uiso 1 1 calc R
H15C H 1.1940 -0.2238 0.5549 0.128 Uiso 1 1 calc R
C11 C 1.1201(4) 0.1384(3) 0.6203(3) 0.0986(18) Uani 1 1 d .
H11A H 1.0931 0.1294 0.5733 0.148 Uiso 1 1 calc R
H11B H 1.0995 0.2042 0.6119 0.148 Uiso 1 1 calc R
H11C H 1.0720 0.0988 0.6825 0.148 Uiso 1 1 calc R
C34 C 1.3123(6) 0.3919(5) 0.6690(7) 0.104(2) Uani 1 1 d .
C26 C 1.6239(5) 0.1305(3) 0.8346(4) 0.0796(17) Uani 1 1 d .
H26 H 1.7069 0.1552 0.8140 0.095 Uiso 1 1 calc R
C42 C 0.6276(9) 0.5011(7) 0.9366(8) 0.110(3) Uani 1 1 d .
C38 C 1.1908(7) 0.5404(4) 0.6521(7) 0.126(3) Uani 1 1 d .
H38 H 1.1576 0.5992 0.6121 0.151 Uiso 1 1 calc R
C43 C 0.5199(18) 0.4676(5) 0.9302(6) 0.117(3) Uani 1 1 d .
H43 H 0.5316 0.4458 0.8830 0.140 Uiso 1 1 calc R
C36 C 1.2198(10) 0.4398(8) 0.7983(6) 0.173(6) Uani 1 1 d .
H36 H 1.2051 0.4270 0.8623 0.207 Uiso 1 1 calc R
C35 C 1.2961(9) 0.3698(5) 0.7629(10) 0.153(5) Uani 1 1 d .
H35 H 1.3331 0.3120 0.8020 0.183 Uiso 1 1 calc R
C44 C 0.6036(14) 0.5333(5) 1.0066(11) 0.117(3) Uani 1 1 d .
H44 H 0.6739 0.5570 1.0116 0.140 Uiso 1 1 calc R
C37 C 1.1696(8) 0.5223(9) 0.7423(8) 0.143(4) Uani 1 1 d .
C39 C 1.2609(8) 0.4743(6) 0.6158(4) 0.124(3) Uani 1 1 d .
H39 H 1.2722 0.4883 0.5519 0.149 Uiso 1 1 calc R
C41 C 1.0887(6) 0.6004(6) 0.7783(7) 0.304(6) Uani 1 1 d .
H41A H 1.1461 0.6491 0.7601 0.457 Uiso 1 1 calc R
H41B H 1.0574 0.5723 0.8462 0.457 Uiso 1 1 calc R
H41C H 1.0124 0.6280 0.7508 0.457 Uiso 1 1 calc R
C45 C 0.7635(6) 0.4985(4) 0.8680(4) 0.193(4) Uani 1 1 d .
H45A H 0.7723 0.4471 0.8485 0.290 Uiso 1 1 calc R
H45B H 0.8342 0.4888 0.8983 0.290 Uiso 1 1 calc R
H45C H 0.7705 0.5580 0.8133 0.290 Uiso 1 1 calc R
C40 C 1.3957(6) 0.3158(4) 0.6303(5) 0.214(4) Uani 1 1 d .
H40A H 1.4898 0.3265 0.6089 0.321 Uiso 1 1 calc R
H40B H 1.3644 0.3209 0.5783 0.321 Uiso 1 1 calc R
H40C H 1.3843 0.2531 0.6799 0.321 Uiso 1 1 calc R
C46 C 0.9918(7) 0.0991(5) 0.9431(8) 0.101(2) Uani 1 1 d .
C47 C 0.9679(6) 0.0333(10) 0.9150(5) 0.110(2) Uani 1 1 d .
H47 H 0.9453 0.0548 0.8574 0.132 Uiso 1 1 calc R
C48 C 1.0233(6) 0.0628(9) 1.0302(9) 0.115(2) Uani 1 1 d .
H48 H 1.0389 0.1048 1.0520 0.138 Uiso 1 1 calc R
C49 C 0.9819(5) 0.2042(4) 0.8790(4) 0.158(3) Uani 1 1 d .
H49A H 1.0241 0.2123 0.8144 0.237 Uiso 1 1 calc R
H49B H 1.0271 0.2381 0.8972 0.237 Uiso 1 1 calc R
H49C H 0.8884 0.2290 0.8848 0.237 Uiso 1 1 calc R

loop_
_atom_site_aniso_label
_atom_site_aniso_U_11
_atom_site_aniso_U_22
_atom_site_aniso_U_33
_atom_site_aniso_U_23
_atom_site_aniso_U_13
_atom_site_aniso_U_12
Cl1 0.0939(10) 0.1123(10) 0.0672(9) -0.0178(8) -0.0371(7) -0.0122(8)
Cl3 0.1199(12) 0.0742(9) 0.1511(14) -0.0515(9) -0.0211(10) 0.0403(9)
Cl2 0.1819(16) 0.1105(11) 0.1335(13) -0.0740(10) -0.0660(11) -0.0264(11)
O1 0.0425(19) 0.0627(19) 0.051(2) -0.0059(16) -0.0152(15) -0.0110(15)
O2 0.045(2) 0.091(2) 0.075(2) -0.0564(19) -0.0058(16) -0.0108(17)
O3 0.047(2) 0.0450(19) 0.103(2) -0.0390(17) -0.0111(18) 0.0021(17)
C1 0.038(3) 0.039(3) 0.044(3) -0.014(3) -0.013(2) -0.005(2)
C4 0.034(3) 0.035(3) 0.045(3) -0.017(3) -0.010(2) -0.004(2)
C5 0.038(3) 0.039(3) 0.048(3) -0.022(3) -0.014(2) -0.006(2)
C6 0.034(3) 0.049(3) 0.050(3) -0.027(3) -0.007(2) -0.010(2)
C2 0.036(3) 0.035(3) 0.047(3) -0.018(3) -0.008(2) 0.000(2)
C3 0.048(3) 0.044(3) 0.043(3) -0.028(3) -0.010(2) -0.007(2)
C16 0.036(3) 0.047(3) 0.056(4) -0.014(3) -0.017(3) 0.003(2)
C14 0.072(4) 0.051(3) 0.059(3) -0.027(3) -0.020(3) 0.001(3)
C12 0.053(3) 0.051(3) 0.057(3) -0.021(2) -0.020(2) 0.004(2)
C7 0.038(3) 0.065(3) 0.061(3) -0.024(3) -0.016(2) -0.005(2)
C19 0.067(4) 0.056(3) 0.046(3) -0.012(3) -0.024(3) -0.005(3)
C9 0.053(3) 0.039(3) 0.074(3) -0.027(2) -0.011(3) -0.007(2)
C21 0.046(3) 0.075(3) 0.059(3) 0.002(3) -0.026(3) -0.016(3)
C28 0.054(3) 0.032(3) 0.071(3) -0.016(3) -0.012(3) 0.000(3)
C8 0.047(3) 0.056(3) 0.070(3) -0.027(3) -0.014(3) -0.005(2)
C10 0.077(4) 0.045(3) 0.069(3) -0.029(2) -0.021(3) 0.004(3)
C22 0.065(4) 0.063(3) 0.058(4) -0.030(3) -0.027(3) -0.005(3)
C33 0.059(3) 0.037(3) 0.084(4) -0.029(3) -0.018(3) 0.015(3)
C20 0.051(4) 0.068(3) 0.073(4) -0.012(3) -0.022(3) -0.008(3)
C18 0.056(3) 0.082(4) 0.078(4) -0.020(3) -0.032(3) -0.017(3)
C23 0.057(3) 0.065(3) 0.056(3) -0.041(3) -0.002(3) -0.006(3)
C17 0.055(4) 0.062(3) 0.059(4) -0.014(3) -0.015(3) -0.013(3)
C32 0.066(4) 0.051(3) 0.088(4) -0.028(3) -0.009(3) -0.001(3)
C30 0.053(3) 0.071(4) 0.106(4) -0.040(3) -0.014(3) 0.020(3)
C13 0.068(3) 0.069(3) 0.069(3) -0.014(3) -0.015(3) -0.005(3)
C27 0.065(4) 0.114(4) 0.085(4) -0.060(4) -0.018(3) -0.016(3)
C24 0.089(4) 0.071(4) 0.067(4) -0.044(3) -0.018(3) 0.000(3)
C31 0.086(4) 0.040(3) 0.080(4) -0.020(3) -0.024(3) 0.019(3)
C29 0.045(3) 0.064(3) 0.097(4) -0.032(3) -0.005(3) 0.001(3)
C25 0.095(5) 0.058(3) 0.075(4) -0.031(3) -0.043(3) -0.012(3)
C15 0.100(4) 0.091(4) 0.102(4) -0.057(3) -0.037(3) -0.021(3)
C11 0.071(4) 0.066(3) 0.142(5) -0.046(3) -0.021(3) 0.030(3)
C34 0.128(6) 0.059(5) 0.139(7) -0.035(5) -0.062(5) -0.003(4)
C26 0.074(4) 0.096(4) 0.078(4) -0.037(4) -0.014(3) -0.027(3)
C42 0.119(7) 0.066(5) 0.120(10) -0.006(5) -0.040(6) -0.013(5)
C38 0.124(6) 0.047(4) 0.236(11) -0.062(6) -0.087(7) 0.013(4)
C43 0.202(9) 0.060(4) 0.069(6) -0.010(4) -0.034(7) -0.009(6)
C36 0.198(12) 0.210(12) 0.077(6) 0.025(8) -0.036(7) -0.126(10)
C35 0.163(9) 0.062(5) 0.205(12) 0.025(7) -0.106(9) -0.037(5)
C44 0.196(13) 0.075(5) 0.106(7) -0.020(5) -0.078(8) -0.039(5)
C37 0.100(6) 0.234(13) 0.146(8) -0.145(9) 0.056(7) -0.090(8)
C39 0.207(8) 0.078(5) 0.112(5) -0.014(5) -0.099(6) -0.026(5)
C41 0.111(6) 0.387(12) 0.551(16) -0.411(13) 0.112(8) -0.086(7)
C45 0.149(7) 0.184(7) 0.137(6) -0.004(5) 0.010(5) 0.001(5)
C40 0.240(8) 0.150(6) 0.351(11) -0.201(7) -0.099(7) 0.045(6)
C46 0.059(4) 0.147(7) 0.111(8) -0.082(7) 0.010(4) -0.016(5)
C47 0.074(4) 0.160(7) 0.093(6) -0.056(8) -0.012(4) -0.004(5)
C48 0.073(4) 0.189(11) 0.113(7) -0.098(6) -0.008(4) -0.011(5)
C49 0.153(6) 0.154(6) 0.140(6) -0.044(5) -0.017(5) -0.022(5)

loop_
_atom_type_symbol
_atom_type_description
_atom_type_scat_dispersion_real
_atom_type_scat_dispersion_imag
_atom_type_scat_source
C C 0.0033 0.0016 'International Tables Vol C Tables 4.2.6.8 and 6.1.1.4'
H H 0.0000 0.0000 'International Tables Vol C Tables 4.2.6.8 and 6.1.1.4'
O O 0.0106 0.0060 'International Tables Vol C Tables 4.2.6.8 and 6.1.1.4'
Cl Cl 0.1484 0.1585 'International Tables Vol C Tables 4.2.6.8 and 6.1.1.4'

loop_
_geom_angle_atom_site_label_1
_geom_angle_atom_site_label_2
_geom_angle_atom_site_label_3
_geom_angle
_geom_angle_site_symmetry_1
_geom_angle_site_symmetry_3
C16 O1 C7 115.6(3) . .
C22 O2 C8 118.3(4) . .
C28 O3 C9 117.4(3) . .
C6 C1 C7 119.9(4) . .
C2 C1 C6 120.5(4) . .
C2 C1 C7 119.5(4) . .
C5 C4 C12 121.3(4) . .
C3 C4 C5 118.4(3) . .
C3 C4 C12 120.3(4) . .
C4 C5 C9 119.1(4) . .
C6 C5 C4 120.3(4) . .
C6 C5 C9 120.4(4) . .
C1 C6 C14 120.5(4) . .
C5 C6 C1 120.1(4) . .
C5 C6 C14 119.4(4) . .
C1 C2 C3 119.1(4) . .
C1 C2 C10 121.3(4) . .
C3 C2 C10 119.6(4) . .
C4 C3 C8 118.5(4) . .
C2 C3 C4 121.5(4) . .
C2 C3 C8 119.9(4) . .
O1 C16 C21 124.5(4) . .
O1 C16 C17 116.3(4) . .
C21 C16 C17 119.2(4) . .
C6 C14 C15 113.9(3) . .
C4 C12 C13 113.4(3) . .
O1 C7 C1 109.9(3) . .
C20 C19 Cl1 119.1(4) . .
C20 C19 C18 120.3(4) . .
C18 C19 Cl1 120.6(4) . .
O3 C9 C5 105.8(3) . .
C16 C21 C20 120.2(4) . .
O3 C28 C29 115.5(4) . .
C33 C28 O3 124.2(4) . .
C33 C28 C29 120.3(4) . .
O2 C8 C3 106.5(3) . .
C11 C10 C2 112.1(3) . .
C23 C22 O2 125.2(5) . .
C23 C22 C27 120.6(5) . .
C27 C22 O2 114.2(5) . .
C28 C33 C32 119.4(4) . .
C19 C20 C21 120.1(4) . .
C17 C18 C19 119.7(4) . .
C22 C23 C24 119.3(5) . .
C18 C17 C16 120.4(4) . .
C31 C32 C33 120.1(4) . .
C31 C30 C29 119.9(4) . .
C22 C27 C26 119.7(5) . .
C25 C24 C23 120.2(5) . .
C32 C31 Cl3 120.5(5) . .
C32 C31 C30 120.7(4) . .
C30 C31 Cl3 118.7(5) . .
C30 C29 C28 119.6(4) . .
C24 C25 Cl2 119.3(5) . .
C24 C25 C26 120.7(5) . .
C26 C25 Cl2 119.9(5) . .
C35 C34 C40 116.8(8) . .
C39 C34 C35 120.1(8) . .
C39 C34 C40 123.1(10) . .
C25 C26 C27 119.3(5) . .
C43 C42 C45 119.0(16) . .
C44 C42 C43 117.1(7) . .
C44 C42 C45 123.8(15) . .
C37 C38 C39 121.2(8) . .
C44 C43 C42 120.2(8) 2_667 .
C37 C36 C35 121.4(11) . .
C34 C35 C36 116.7(9) . .
C42 C44 C43 122.7(8) . 2_667
C38 C37 C36 119.2(10) . .
C38 C37 C41 118.2(13) . .
C36 C37 C41 122.6(11) . .
C34 C39 C38 121.3(7) . .
C47 C46 C48 116.5(7) . .
C47 C46 C49 119.3(13) . .
C48 C46 C49 124.2(12) . .
C48 C47 C46 121.7(8) 2_757 .
C47 C48 C46 121.8(7) 2_757 .

loop_
_geom_bond_atom_site_label_1
_geom_bond_atom_site_label_2
_geom_bond_distance
_geom_bond_site_symmetry_2
Cl1 C19 1.750(4) .
Cl3 C31 1.744(4) .
Cl2 C25 1.747(5) .
O1 C16 1.370(4) .
O1 C7 1.433(3) .
O2 C8 1.445(4) .
O2 C22 1.380(5) .
O3 C9 1.446(4) .
O3 C28 1.374(4) .
C1 C6 1.402(5) .
C1 C2 1.387(5) .
C1 C7 1.502(4) .
C4 C5 1.404(5) .
C4 C3 1.404(5) .
C4 C12 1.512(4) .
C5 C6 1.396(4) .
C5 C9 1.506(4) .
C6 C14 1.513(5) .
C2 C3 1.401(4) .
C2 C10 1.531(4) .
C3 C8 1.511(5) .
C16 C21 1.371(4) .
C16 C17 1.379(5) .
C14 C15 1.525(4) .
C12 C13 1.528(4) .
C19 C20 1.355(5) .
C19 C18 1.374(5) .
C21 C20 1.380(5) .
C28 C33 1.366(5) .
C28 C29 1.386(5) .
C10 C11 1.525(4) .
C22 C23 1.366(5) .
C22 C27 1.370(5) .
C33 C32 1.393(5) .
C18 C17 1.371(5) .
C23 C24 1.381(5) .
C32 C31 1.357(5) .
C30 C31 1.368(5) .
C30 C29 1.378(5) .
C27 C26 1.381(6) .
C24 C25 1.354(5) .
C25 C26 1.373(6) .
C34 C35 1.363(9) .
C34 C39 1.306(7) .
C34 C40 1.553(8) .
C42 C43 1.387(8) .
C42 C44 1.363(9) .
C42 C45 1.507(8) .
C38 C37 1.311(9) .
C38 C39 1.369(8) .
C43 C44 1.370(8) 2_667
C36 C35 1.427(11) .
C36 C37 1.317(10) .
C44 C43 1.370(8) 2_667
C37 C41 1.548(10) .
C46 C47 1.383(8) .
C46 C48 1.386(8) .
C46 C49 1.513(7) .
C47 C48 1.369(7) 2_757
C48 C47 1.369(7) 2_757
